data_7019478
loop_
_publ_author_name
'Merkle, Anna C.'
'McQuarters, Ashley B.'
'Lehnert, Nicolai'

_publ_section_title
;
 Synthesis, spectroscopic analysis and photolabilization of water-soluble
 ruthenium(iii)-nitrosyl complexes.
;
_journal_issue 26
_journal_name_full 'Dalton transactions (Cambridge, England : 2003)'
_journal_page_first 8047
_journal_page_last 8059
_journal_paper_doi 10.1039/c2dt30464c
_journal_volume 41
_journal_year 2012
_chemical_formula_moiety 'C18 H18 N6 O3 Ru, 2(F6 P)'
_chemical_formula_sum 'C18 H18 F12 N6 O3 P2 Ru'
_chemical_formula_weight 757.39
_chemical_name_systematic
;
?
;
_space_group_IT_number 14
_symmetry_cell_setting monoclinic
_symmetry_space_group_name_Hall '-P 2yn'
_symmetry_space_group_name_H-M 'P 1 21/n 1'
_atom_sites_solution_hydrogens geom
_atom_sites_solution_primary direct
_atom_sites_solution_secondary difmap
_audit_creation_method SHELXL-97
_cell_angle_alpha 90.00
_cell_angle_beta 114.313(8)
_cell_angle_gamma 90.00
_cell_formula_units_Z 4
_cell_length_a 16.3726(3)
_cell_length_b 9.9439(2)
_cell_length_c 17.3570(12)
_cell_measurement_reflns_used 32688
_cell_measurement_temperature 85(2)
_cell_measurement_theta_max 68.20
_cell_measurement_theta_min 2.80
_cell_volume 2575.2(3)
_computing_cell_refinement 'CrystalClear-SM Expert 2.0 r5'
_computing_data_collection 'CrystalClear-SM Expert 2.0 r5 (Rigaku, 2010)'
_computing_data_reduction 'CrystalClear-SM Expert 2.0 r5'
_computing_molecular_graphics 'CrystalStructure 4.0'
_computing_publication_material 'CrystalStructure 4.0 (Rigaku, 2009)'
_computing_structure_refinement 'SHELXL-97 (Sheldrick, 1997)'
_computing_structure_solution 'SHELXS-97 (Sheldrick, 1990)'
_diffrn_ambient_temperature 85(2)
_diffrn_detector_area_resol_mean 14.629
_diffrn_measured_fraction_theta_full 0.990
_diffrn_measured_fraction_theta_max 0.990
_diffrn_measurement_device_type 'Rigaku Saturn744+ CCD'
_diffrn_measurement_method \w
_diffrn_radiation_monochromator confocal
_diffrn_radiation_source 'micro-focus rotating anode'
_diffrn_radiation_type CuK\a
_diffrn_radiation_wavelength 1.54178
_diffrn_reflns_av_R_equivalents 0.0512
_diffrn_reflns_av_sigmaI/netI 0.0262
_diffrn_reflns_limit_h_max 19
_diffrn_reflns_limit_h_min -19
_diffrn_reflns_limit_k_max 11
_diffrn_reflns_limit_k_min -11
_diffrn_reflns_limit_l_max 20
_diffrn_reflns_limit_l_min -20
_diffrn_reflns_number 39910
_diffrn_reflns_theta_full 68.22
_diffrn_reflns_theta_max 68.22
_diffrn_reflns_theta_min 3.12
_diffrn_standards_number 0
_exptl_absorpt_coefficient_mu 7.272
_exptl_absorpt_correction_T_max 0.559
_exptl_absorpt_correction_T_min 0.301
_exptl_absorpt_correction_type multi-scan
_exptl_absorpt_process_details 'Jacobson, R. (1998) Private communication'
_exptl_crystal_colour red
_exptl_crystal_density_diffrn 1.954
_exptl_crystal_density_method 'not measured'
_exptl_crystal_description blade
_exptl_crystal_F_000 1496
_exptl_crystal_size_max 0.17
_exptl_crystal_size_mid 0.13
_exptl_crystal_size_min 0.08
_refine_diff_density_max 0.679
_refine_diff_density_min -0.914
_refine_diff_density_rms 0.108
_refine_ls_extinction_method none
_refine_ls_goodness_of_fit_ref 1.159
_refine_ls_hydrogen_treatment constr
_refine_ls_matrix_type full
_refine_ls_number_parameters 379
_refine_ls_number_reflns 4645
_refine_ls_number_restraints 0
_refine_ls_restrained_S_all 1.159
_refine_ls_R_factor_all 0.0473
_refine_ls_R_factor_gt 0.0462
_refine_ls_shift/su_max 0.009
_refine_ls_shift/su_mean 0.000
_refine_ls_structure_factor_coef Fsqd
_refine_ls_weighting_details 'calc w=1/[\s^2^(Fo^2^)+(0.0303P)^2^+15.0335P] where P=(Fo^2^+2Fc^2^)/3'
_refine_ls_weighting_scheme calc
_refine_ls_wR_factor_gt 0.1137
_refine_ls_wR_factor_ref 0.1143
_reflns_number_gt 4482
_reflns_number_total 4645
_reflns_threshold_expression >2sigma(I)
_cod_data_source_file c2dt30464c.txt
_cod_data_source_block am163
_cod_original_cell_volume 2575.2(2)
_cod_original_sg_symbol_H-M P2(1)/n
_cod_database_code 7019478

loop_
_symmetry_equiv_pos_as_xyz
'x, y, z'
'-x+1/2, y+1/2, -z+1/2'
'-x, -y, -z'
'x-1/2, -y-1/2, z-1/2'

loop_
_atom_site_label
_atom_site_type_symbol
_atom_site_fract_x
_atom_site_fract_y
_atom_site_fract_z
_atom_site_U_iso_or_equiv
_atom_site_adp_type
_atom_site_occupancy
_atom_site_symmetry_multiplicity
_atom_site_calc_flag
_atom_site_refinement_flags
Ru1 Ru 0.292383(18) 0.35843(3) 0.106350(18) 0.02238(7) Uani 1 1 d .
P1 P 0.64514(6) 0.20354(10) 0.05809(6) 0.0238(2) Uani 1 1 d .
P2 P 0.49955(6) 0.88951(10) 0.35253(6) 0.0238(2) Uani 1 1 d .
F1 F 0.55988(16) 0.1369(3) -0.01531(16) 0.0380(7) Uani 1 1 d .
F2 F 0.70115(14) 0.0677(2) 0.06453(15) 0.0317(6) Uani 1 1 d .
F3 F 0.67854(16) 0.2614(3) -0.01026(14) 0.0359(6) Uani 1 1 d .
F4 F 0.73109(15) 0.2672(3) 0.13235(14) 0.0332(6) Uani 1 1 d .
F5 F 0.58914(17) 0.3368(3) 0.05172(18) 0.0404(6) Uani 1 1 d .
F6 F 0.61386(15) 0.1434(3) 0.12793(15) 0.0354(6) Uani 1 1 d .
F7 F 0.45479(17) 0.7489(3) 0.35395(16) 0.0383(6) Uani 1 1 d .
F8 F 0.46364(18) 0.8820(3) 0.25189(15) 0.0389(7) Uani 1 1 d .
F9 F 0.59023(16) 0.8152(3) 0.36225(17) 0.0431(7) Uani 1 1 d .
F10 F 0.54640(16) 1.0319(3) 0.35220(15) 0.0359(6) Uani 1 1 d .
F11 F 0.53821(17) 0.8998(3) 0.45376(15) 0.0389(6) Uani 1 1 d .
F12 F 0.41143(16) 0.9663(3) 0.34447(19) 0.0464(7) Uani 1 1 d .
N1 N 0.2365(2) 0.5138(3) 0.0989(2) 0.0281(8) Uani 1 1 d .
N2 N 0.2998(3) 0.3791(5) 0.2812(3) 0.0501(11) Uani 1 1 d .
N3 N 0.1851(2) 0.2288(3) 0.0449(2) 0.0263(7) Uani 1 1 d .
N4 N 0.3686(3) 0.1788(4) 0.1168(3) 0.0340(11) Uani 1 1 d .
N5 N 0.4227(2) 0.4277(3) 0.17132(19) 0.0235(7) Uani 1 1 d .
N6 N 0.2965(2) 0.3658(3) -0.0124(2) 0.0242(7) Uani 1 1 d .
O1 O 0.2056(2) 0.6168(3) 0.0943(2) 0.0368(8) Uani 1 1 d .
O2 O 0.2941(2) 0.2974(3) 0.21859(18) 0.0373(7) Uani 1 1 d .
O3 O 0.3008(2) 0.4953(4) 0.2672(2) 0.0544(10) Uani 1 1 d .
C1 C 0.1010(3) 0.2639(5) -0.0033(2) 0.0289(9) Uani 1 1 d .
H1A H 0.0835 0.3554 -0.0053 0.035 Uiso 1 1 calc R
C2 C 0.0395(3) 0.1707(5) -0.0500(3) 0.0320(10) Uani 1 1 d .
H2A H -0.0205 0.1978 -0.0831 0.038 Uiso 1 1 calc R
C3 C 0.0632(3) 0.0380(4) -0.0497(3) 0.0299(9) Uani 1 1 d .
H3A H 0.0209 -0.0264 -0.0836 0.036 Uiso 1 1 calc R
C4 C 0.1511(3) 0.0003(4) 0.0016(3) 0.0327(9) Uani 1 1 d .
H4A H 0.1692 -0.0910 0.0043 0.039 Uiso 1 1 calc R
C5 C 0.2122(3) 0.0989(4) 0.0491(2) 0.0260(9) Uani 1 1 d .
C6 C 0.3058(3) 0.0671(4) 0.1107(3) 0.0289(9) Uani 1 1 d .
H6A H 0.3063 0.0504 0.1671 0.035 Uiso 1 1 calc R
H6B H 0.3263 -0.0159 0.0926 0.035 Uiso 1 1 calc R
C7 C 0.4510(3) 0.5570(4) 0.1789(3) 0.0285(9) Uani 1 1 d .
H7A H 0.4092 0.6260 0.1509 0.034 Uiso 1 1 calc R
C8 C 0.5400(3) 0.5905(5) 0.2268(3) 0.0306(10) Uani 1 1 d .
H8A H 0.5591 0.6816 0.2319 0.037 Uiso 1 1 calc R
C9 C 0.6001(3) 0.4895(5) 0.2669(3) 0.0326(10) Uani 1 1 d .
H9A H 0.6612 0.5104 0.3003 0.039 Uiso 1 1 calc R
C10 C 0.5712(3) 0.3581(5) 0.2583(3) 0.0323(10) Uani 1 1 d .
H10A H 0.6123 0.2876 0.2852 0.039 Uiso 1 1 calc R
C11 C 0.4830(3) 0.3300(4) 0.2107(2) 0.0264(9) Uani 1 1 d .
C12 C 0.4460(3) 0.1889(4) 0.1989(3) 0.0289(9) Uani 1 1 d .
H12A H 0.4929 0.1242 0.2011 0.035 Uiso 1 1 calc R
H12B H 0.4275 0.1666 0.2449 0.035 Uiso 1 1 calc R
C13 C 0.2473(3) 0.4486(4) -0.0756(3) 0.0281(9) Uani 1 1 d .
H13A H 0.2174 0.5227 -0.0640 0.034 Uiso 1 1 calc R
C14 C 0.2394(3) 0.4280(5) -0.1572(3) 0.0342(10) Uani 1 1 d .
H14A H 0.2045 0.4877 -0.2012 0.041 Uiso 1 1 calc R
C15 C 0.2833(3) 0.3183(5) -0.1747(3) 0.0345(10) Uani 1 1 d .
H15A H 0.2780 0.3017 -0.2305 0.041 Uiso 1 1 calc R
C16 C 0.3342(3) 0.2357(5) -0.1088(3) 0.0294(9) Uani 1 1 d .
H16A H 0.3649 0.1611 -0.1186 0.035 Uiso 1 1 calc R
C17 C 0.3406(2) 0.2617(4) -0.0273(2) 0.0205(8) Uani 1 1 d .
C18 C 0.3998(2) 0.1821(4) 0.0469(2) 0.0251(9) Uani 1 1 d .
H18A H 0.4610 0.2207 0.0689 0.030 Uiso 1 1 calc R
H18B H 0.4033 0.0888 0.0285 0.030 Uiso 1 1 calc R

loop_
_atom_site_aniso_label
_atom_site_aniso_U_11
_atom_site_aniso_U_22
_atom_site_aniso_U_33
_atom_site_aniso_U_23
_atom_site_aniso_U_13
_atom_site_aniso_U_12
Ru1 0.02579(13) 0.01932(15) 0.02679(14) -0.00039(11) 0.01561(10) 0.00101(11)
P1 0.0233(4) 0.0225(5) 0.0266(4) -0.0004(4) 0.0114(4) 0.0000(4)
P2 0.0251(4) 0.0231(5) 0.0246(4) 0.0025(4) 0.0116(4) -0.0001(4)
F1 0.0287(12) 0.0328(14) 0.0413(14) -0.0087(11) 0.0033(10) 0.0018(10)
F2 0.0270(10) 0.0299(13) 0.0381(12) 0.0027(10) 0.0134(9) 0.0080(10)
F3 0.0395(12) 0.0462(15) 0.0244(11) 0.0093(10) 0.0157(9) 0.0017(11)
F4 0.0354(11) 0.0351(13) 0.0276(11) -0.0009(10) 0.0115(9) -0.0108(10)
F5 0.0427(13) 0.0237(12) 0.0580(15) -0.0030(11) 0.0240(11) 0.0050(11)
F6 0.0354(11) 0.0394(14) 0.0397(12) 0.0045(10) 0.0238(10) -0.0051(11)
F7 0.0495(13) 0.0265(13) 0.0390(13) 0.0038(10) 0.0183(11) -0.0091(11)
F8 0.0507(14) 0.0346(14) 0.0240(12) 0.0013(10) 0.0079(11) -0.0018(12)
F9 0.0303(11) 0.0466(16) 0.0513(15) -0.0099(13) 0.0158(11) 0.0076(11)
F10 0.0405(12) 0.0313(13) 0.0342(12) 0.0028(10) 0.0138(10) -0.0100(11)
F11 0.0496(14) 0.0382(14) 0.0267(11) -0.0011(10) 0.0135(10) -0.0038(12)
F12 0.0254(11) 0.0449(16) 0.0658(17) -0.0125(13) 0.0155(11) 0.0056(11)
N1 0.0322(15) 0.0200(17) 0.0394(17) -0.0011(14) 0.0222(13) 0.0007(14)
N2 0.052(2) 0.052(3) 0.054(2) -0.008(2) 0.0288(19) 0.004(2)
N3 0.0347(15) 0.0208(17) 0.0357(16) 0.0005(13) 0.0268(13) -0.0031(13)
N4 0.0384(19) 0.026(2) 0.041(2) 0.0051(17) 0.0200(16) 0.0077(17)
N5 0.0247(14) 0.0282(17) 0.0196(14) 0.0014(13) 0.0112(12) -0.0026(13)
N6 0.0179(13) 0.0228(17) 0.0316(16) -0.0006(13) 0.0098(12) -0.0045(12)
O1 0.0370(14) 0.0267(16) 0.0500(17) -0.0021(13) 0.0212(13) 0.0029(13)
O2 0.0458(15) 0.0402(18) 0.0344(14) -0.0048(13) 0.0251(12) -0.0009(14)
O3 0.065(2) 0.060(2) 0.0483(18) -0.0082(17) 0.0337(16) -0.0007(19)
C1 0.0312(17) 0.032(2) 0.0339(19) 0.0009(16) 0.0237(15) -0.0011(17)
C2 0.0348(19) 0.035(2) 0.034(2) -0.0022(17) 0.0226(16) -0.0046(18)
C3 0.0333(18) 0.033(2) 0.0326(19) -0.0059(17) 0.0226(15) -0.0127(17)
C4 0.046(2) 0.024(2) 0.041(2) 0.0007(17) 0.0316(17) -0.0024(18)
C5 0.0311(17) 0.027(2) 0.0267(17) 0.0000(15) 0.0193(14) 0.0006(16)
C6 0.0360(19) 0.0184(19) 0.040(2) 0.0026(16) 0.0230(16) -0.0014(16)
C7 0.0292(18) 0.028(2) 0.0307(19) 0.0007(16) 0.0148(15) 0.0026(17)
C8 0.0331(19) 0.028(2) 0.034(2) -0.0073(17) 0.0173(16) -0.0048(17)
C9 0.0285(18) 0.041(3) 0.0281(19) -0.0035(18) 0.0118(16) -0.0026(18)
C10 0.0311(19) 0.037(2) 0.0265(19) 0.0012(17) 0.0102(16) 0.0067(18)
C11 0.0306(18) 0.028(2) 0.0233(17) -0.0012(16) 0.0138(15) 0.0026(16)
C12 0.0308(19) 0.027(2) 0.0294(19) 0.0048(16) 0.0124(16) 0.0053(17)
C13 0.0273(18) 0.026(2) 0.0292(19) 0.0031(16) 0.0101(15) -0.0042(16)
C14 0.037(2) 0.039(2) 0.0258(19) 0.0035(18) 0.0121(16) -0.0070(19)
C15 0.039(2) 0.041(3) 0.0250(19) -0.0008(18) 0.0147(16) -0.0132(19)
C16 0.0282(18) 0.033(2) 0.0300(19) -0.0056(17) 0.0154(15) -0.0068(17)
C17 0.0196(15) 0.0199(18) 0.0247(17) -0.0006(14) 0.0118(13) -0.0050(14)
C18 0.0274(17) 0.023(2) 0.0296(18) -0.0026(15) 0.0170(15) -0.0007(15)

loop_
_atom_type_symbol
_atom_type_description
_atom_type_scat_dispersion_real
_atom_type_scat_dispersion_imag
_atom_type_scat_source
C C 0.0181 0.0091 'International Tables Vol C Tables 4.2.6.8 and 6.1.1.4'
H H 0.0000 0.0000 'International Tables Vol C Tables 4.2.6.8 and 6.1.1.4'
N N 0.0311 0.0180 'International Tables Vol C Tables 4.2.6.8 and 6.1.1.4'
O O 0.0492 0.0322 'International Tables Vol C Tables 4.2.6.8 and 6.1.1.4'
F F 0.0727 0.0534 'International Tables Vol C Tables 4.2.6.8 and 6.1.1.4'
P P 0.2955 0.4335 'International Tables Vol C Tables 4.2.6.8 and 6.1.1.4'
Ru Ru 0.0552 3.2960 'International Tables Vol C Tables 4.2.6.8 and 6.1.1.4'

loop_
_geom_angle_atom_site_label_1
_geom_angle_atom_site_label_2
_geom_angle_atom_site_label_3
_geom_angle
N1 Ru1 O2 97.67(15)
N1 Ru1 N5 97.73(14)
O2 Ru1 N5 88.45(12)
N1 Ru1 N3 101.62(14)
O2 Ru1 N3 88.95(13)
N5 Ru1 N3 160.66(13)
N1 Ru1 N6 97.03(15)
O2 Ru1 N6 164.43(13)
N5 Ru1 N6 94.62(12)
N3 Ru1 N6 83.09(12)
N1 Ru1 N4 175.82(16)
O2 Ru1 N4 83.82(16)
N5 Ru1 N4 78.38(14)
N3 Ru1 N4 82.29(14)
N6 Ru1 N4 81.87(15)
F5 P1 F1 90.04(14)
F5 P1 F4 90.97(14)
F1 P1 F4 178.83(15)
F5 P1 F3 90.68(15)
F1 P1 F3 90.63(14)
F4 P1 F3 89.95(13)
F5 P1 F2 179.50(15)
F1 P1 F2 89.61(13)
F4 P1 F2 89.38(13)
F3 P1 F2 89.68(14)
F5 P1 F6 90.52(15)
F1 P1 F6 90.11(14)
F4 P1 F6 89.29(13)
F3 P1 F6 178.58(14)
F2 P1 F6 89.12(14)
F7 P2 F12 90.93(15)
F7 P2 F8 90.66(14)
F12 P2 F8 90.81(16)
F7 P2 F9 90.33(15)
F12 P2 F9 178.44(16)
F8 P2 F9 90.09(15)
F7 P2 F11 90.89(14)
F12 P2 F11 90.03(16)
F8 P2 F11 178.23(16)
F9 P2 F11 89.04(15)
F7 P2 F10 179.17(15)
F12 P2 F10 89.65(15)
F8 P2 F10 89.92(14)
F9 P2 F10 89.08(15)
F11 P2 F10 88.52(14)
O1 N1 Ru1 175.7(3)
O3 N2 O2 115.6(4)
C1 N3 C5 120.9(3)
C1 N3 Ru1 126.5(3)
C5 N3 Ru1 111.9(2)
C12 N4 C6 114.5(4)
C12 N4 C18 109.7(4)
C6 N4 C18 114.5(4)
C12 N4 Ru1 105.3(3)
C6 N4 Ru1 104.8(3)
C18 N4 Ru1 107.1(3)
C11 N5 C7 118.9(3)
C11 N5 Ru1 114.1(3)
C7 N5 Ru1 126.9(3)
C13 N6 C17 120.3(4)
C13 N6 Ru1 125.0(3)
C17 N6 Ru1 113.5(3)
N2 O2 Ru1 124.8(3)
N3 C1 C2 121.0(4)
C1 C2 C3 120.8(4)
C2 C3 C4 118.4(4)
C3 C4 C5 119.1(4)
N3 C5 C4 119.7(3)
N3 C5 C6 117.1(3)
C4 C5 C6 123.0(4)
N4 C6 C5 111.5(3)
N5 C7 C8 121.3(4)
C9 C8 C7 118.8(4)
C10 C9 C8 119.7(4)
C11 C10 C9 119.4(4)
N5 C11 C10 121.9(4)
N5 C11 C12 115.5(3)
C10 C11 C12 122.6(4)
N4 C12 C11 109.5(3)
N6 C13 C14 121.1(4)
C13 C14 C15 119.7(4)
C16 C15 C14 118.1(4)
C15 C16 C17 119.9(4)
N6 C17 C16 120.9(3)
N6 C17 C18 117.1(3)
C16 C17 C18 122.0(4)
C17 C18 N4 113.3(3)

loop_
_geom_bond_atom_site_label_1
_geom_bond_atom_site_label_2
_geom_bond_distance
Ru1 N1 1.772(3)
Ru1 O2 2.030(3)
Ru1 N5 2.078(3)
Ru1 N3 2.083(3)
Ru1 N6 2.091(4)
Ru1 N4 2.143(4)
P1 F5 1.589(3)
P1 F1 1.596(2)
P1 F4 1.597(2)
P1 F3 1.604(3)
P1 F2 1.610(3)
P1 F6 1.613(3)
P2 F7 1.583(3)
P2 F12 1.587(3)
P2 F8 1.599(3)
P2 F9 1.604(3)
P2 F11 1.607(3)
P2 F10 1.612(3)
N1 O1 1.131(4)
N2 O3 1.182(6)
N2 O2 1.329(5)
N3 C1 1.332(5)
N3 C5 1.357(5)
N4 C12 1.470(5)
N4 C6 1.486(6)
N4 C18 1.498(6)
N5 C11 1.353(5)
N5 C7 1.355(5)
N6 C13 1.342(5)
N6 C17 1.346(5)
C1 C2 1.362(6)
C2 C3 1.375(6)
C3 C4 1.396(6)
C4 C5 1.401(6)
C5 C6 1.497(5)
C7 C8 1.389(5)
C8 C9 1.377(6)
C9 C10 1.377(7)
C10 C11 1.366(6)
C11 C12 1.507(6)
C13 C14 1.384(6)
C14 C15 1.407(7)
C15 C16 1.376(6)
C16 C17 1.399(6)
C17 C18 1.482(5)
